data_1510882
loop_
_publ_author_name
'Simon, A.'
'Oeckler, O.'
'Kienle, L.'
'Mattausch, H.J.'

_publ_section_title
;
 Ln13 Br18 B3 (Ln= Gd-Tb) - a compound containing a combination of
 discrete and condensed clusters
;
_journal_name_full 'Angew. Chem. Int. ed.'
_journal_page_first 4257
_journal_page_last 4259
_journal_paper_doi 10.1002/1521-3773(20021115)41:22<4257::AID-ANIE4257>3.0.CO;2-M
_journal_volume 41
_journal_year 2002
_chemical_formula_sum 'B3 Br18 Gd13'
_chemical_name_systematic 'Gd13 Br18 B3'
_space_group_IT_number 71
_symmetry_space_group_name_Hall '-I 2 2'
_symmetry_space_group_name_H-M 'I m m m'
_cell_angle_alpha 90
_cell_angle_beta 90
_cell_angle_gamma 90
_cell_formula_units_Z 2
_cell_length_a 3.9923
_cell_length_b 17.0462
_cell_length_c 28.3039
_cell_volume 1926.181
_citation_journal_id_ASTM ACIEF5
_cod_data_source_file boron_398.cif
_cod_data_source_block B3Br18Gd13
_cod_database_code 1510882

loop_
_symmetry_equiv_pos_as_xyz
x,y,z
-x,-y,z
x,-y,-z
-x,y,-z
-x,-y,-z
x,y,-z
-x,y,z
x,-y,z
x+1/2,y+1/2,z+1/2
-x+1/2,-y+1/2,z+1/2
x+1/2,-y+1/2,-z+1/2
-x+1/2,y+1/2,-z+1/2
-x+1/2,-y+1/2,-z+1/2
x+1/2,y+1/2,-z+1/2
-x+1/2,y+1/2,z+1/2
x+1/2,-y+1/2,z+1/2

loop_
_atom_site_label
_atom_site_type_symbol
_atom_site_fract_x
_atom_site_fract_y
_atom_site_fract_z
_atom_site_occupancy
_atom_site_U_iso_or_equiv
B2 B-3 0 0 0.074 0.518 0.0
Gd5 Gd+2 -0.4236 0 0 0.506 0.0
Br1 Br-1 0.5 0.5 0 1 0.0
B1 B-3 0.5 0.5 0.1435 1 0.0
Br3 Br-1 0 0.32883 0.06918 1 0.0
Gd2 Gd+2 0.5 0.350409 0.143968 1 0.0
Br6 Br-1 0.5 0.17166 0 1 0.0
Gd4 Gd+2 0 0.14886 0.06893 0.503 0.0
Gd6 Gd+2 -0.5445 0 0.134196 0.5033 0.0
Br4 Br-1 0.5 0.5 0.28699 1 0.0
Gd3 Gd+2 0 0.5 0.203778 1 0.0
Gd1 Gd+2 0 0.5 0.082286 1 0.0
Br2 Br-1 0 0.329 0.21703 1 0.0
Br5 Br-1 0.5 0.16886 0.14196 1 0.0
Br7 Br-1 0 0 0.0685 0.482 0.0
